data_2208695
loop_
_publ_author_name
'Zi-Qiang Hu'
'Lian-Bin Wu'
'Guo-Qiao Lai'

_publ_section_title Bis(2,2'-bipyridine-\k^2^<i>N</i>,<i>N</i>')bis(4-hydroxybenzoato-\k<i>O</i>)manganese(II)
_journal_coeditor_code RN6074
_journal_issue 4
_journal_name_full 'Acta Crystallographica Section E'
_journal_page_first m712
_journal_page_last m713
_journal_paper_doi 10.1107/S1600536806007422
_journal_volume 62
_journal_year 2006
_chemical_formula_iupac '[Mn (C7 H5 O3)2 (C10 H8 N2)2]'
_chemical_formula_moiety 'C34 H26 Mn N4 O6'
_chemical_formula_sum 'C34 H26 Mn N4 O6'
_chemical_formula_weight 641.53
_chemical_name_systematic
;
Bis(2,2'-bipyridine-\k^2^N,N')bis(4-hydroxybenzoato-\kO)manganese(II)
;
_space_group_IT_number 41
_symmetry_cell_setting orthorhombic
_symmetry_space_group_name_Hall 'A 2 -2ab'
_symmetry_space_group_name_H-M 'A b a 2'
_atom_sites_solution_hydrogens geom
_atom_sites_solution_primary direct
_atom_sites_solution_secondary difmap
_audit_creation_method SHELXL-97
_cell_angle_alpha 90.00
_cell_angle_beta 90.00
_cell_angle_gamma 90.00
_cell_formula_units_Z 4
_cell_length_a 12.948(4)
_cell_length_b 21.805(4)
_cell_length_c 10.470(2)
_cell_measurement_reflns_used 12451
_cell_measurement_temperature 295(2)
_cell_measurement_theta_max 27.0
_cell_measurement_theta_min 3.1
_cell_volume 2956.0(12)
_computing_cell_refinement PROCESS-AUTO
_computing_data_collection 'PROCESS-AUTO (Rigaku, 1998)'
_computing_data_reduction 'CrystalStructure (Rigaku/MSC, 2002)'
_computing_molecular_graphics 'ORTEP-3 for Windows (Farrugia, 1997)'
_computing_publication_material 'WinGX (Farrugia, 1999)'
_computing_structure_refinement 'SHELXL97 (Sheldrick, 1997)'
_computing_structure_solution 'SIR92 (Altomare <i>et al.</i>,  1993)'
_diffrn_ambient_temperature 295(2)
_diffrn_detector_area_resol_mean 10.00
_diffrn_measured_fraction_theta_full 1.00
_diffrn_measured_fraction_theta_max 1.00
_diffrn_measurement_device_type 'Rigaku R-AXIS RAPID'
_diffrn_measurement_method \w
_diffrn_radiation_monochromator graphite
_diffrn_radiation_source 'fine-focus sealed tube'
_diffrn_radiation_type MoK\a
_diffrn_radiation_wavelength 0.71073
_diffrn_reflns_av_R_equivalents 0.031
_diffrn_reflns_av_sigmaI/netI 0.031
_diffrn_reflns_limit_h_max 16
_diffrn_reflns_limit_h_min -16
_diffrn_reflns_limit_k_max 28
_diffrn_reflns_limit_k_min -28
_diffrn_reflns_limit_l_max 13
_diffrn_reflns_limit_l_min -13
_diffrn_reflns_number 14027
_diffrn_reflns_theta_full 27.5
_diffrn_reflns_theta_max 27.5
_diffrn_reflns_theta_min 3.1
_diffrn_standards_decay_% 0
_diffrn_standards_interval_count 0
_diffrn_standards_interval_time 0
_diffrn_standards_number 0
_exptl_absorpt_coefficient_mu 0.501
_exptl_absorpt_correction_T_max 0.925
_exptl_absorpt_correction_T_min 0.848
_exptl_absorpt_correction_type multi-scan
_exptl_absorpt_process_details '(ABSCOR; Higashi, 1995)'
_exptl_crystal_colour colorless
_exptl_crystal_density_diffrn 1.441
_exptl_crystal_density_method 'not measured'
_exptl_crystal_description block
_exptl_crystal_F_000 1324
_exptl_crystal_size_max 0.28
_exptl_crystal_size_mid 0.18
_exptl_crystal_size_min 0.15
_refine_diff_density_max 0.17
_refine_diff_density_min -0.24
_refine_ls_abs_structure_details 'Flack (1983), 1577 Friedel Pairs'
_refine_ls_abs_structure_Flack 0.019(15)
_refine_ls_extinction_method none
_refine_ls_goodness_of_fit_ref 1.009
_refine_ls_hydrogen_treatment constr
_refine_ls_matrix_type full
_refine_ls_number_parameters 204
_refine_ls_number_reflns 3362
_refine_ls_number_restraints 1
_refine_ls_restrained_S_all 1.009
_refine_ls_R_factor_all 0.038
_refine_ls_R_factor_gt 0.031
_refine_ls_shift/su_max 0.000
_refine_ls_shift/su_mean 0.000
_refine_ls_structure_factor_coef Fsqd
_refine_ls_weighting_details 'calc w=1/[\s^2^(Fo^2^)+(0.0445P)^2^] where P=(Fo^2^+2Fc^2^)/3'
_refine_ls_weighting_scheme calc
_refine_ls_wR_factor_gt 0.070
_refine_ls_wR_factor_ref 0.072
_reflns_number_gt 2851
_reflns_number_total 3362
_reflns_threshold_expression I>2\s(I)
_cod_data_source_file rn6074.cif
_cod_data_source_block I
_cod_depositor_comments
;
The following automatic conversions were performed:
'_symmetry_cell_setting' value 'Orthorhombic' changed to 'orthorhombic'
according to '/home/saulius/struct/CIF-dictionaries/cif_core.dic'
dictionary named 'cif_core.dic' version 2.4.1 from 2010-06-29.

Automatic conversion script
Id: cif_fix_enum 1527 2010-12-29 10:47:43Z saulius 

The following automatic conversions were performed:

'_symmetry_cell_setting' value 'Orthorhombic' changed to
'orthorhombic' according to
/home/saulius/struct/CIF-dictionaries/cif_core.dic dictionary named
'cif_core.dic' version 2.4.1 from 2010-06-29.

Automatic conversion script
Id: cif_fix_values 1715 2011-07-08 13:25:40Z adriana 
;
_cod_original_cell_volume 2956.2(12)
_cod_original_sg_symbol_Hall 'A 2 -2ac'
_cod_database_code 2208695
_cod_database_fobs_code 2208695

loop_
_symmetry_equiv_pos_as_xyz
'x, y, z'
'-x, -y, z'
'-x+1/2, y+1/2, z'
'x+1/2, -y+1/2, z'
'x, y+1/2, z+1/2'
'-x, -y+1/2, z+1/2'
'-x+1/2, y+1, z+1/2'
'x+1/2, -y+1, z+1/2'

loop_
_atom_site_type_symbol
_atom_site_label
_atom_site_fract_x
_atom_site_fract_y
_atom_site_fract_z
_atom_site_U_iso_or_equiv
_atom_site_adp_type
_atom_site_calc_flag
_atom_site_refinement_flags
_atom_site_occupancy
Mn Mn 0.5000 0.5000 0.57570(4) 0.03679(10) Uani d S 1
N N1 0.51454(12) 0.57070(8) 0.74056(16) 0.0438(4) Uani d . 1
N N2 0.67054(11) 0.51494(7) 0.62067(16) 0.0426(3) Uani d . 1
O O1 0.45212(11) 0.56774(6) 0.44437(13) 0.0512(3) Uani d . 1
O O2 0.58063(11) 0.63304(6) 0.47518(13) 0.0502(3) Uani d . 1
O O3 0.30826(12) 0.77494(8) 0.06250(19) 0.0752(5) Uani d . 1
H H3A 0.3549 0.7977 0.0287 0.090 Uiso d R 1
C C1 0.49712(14) 0.61804(8) 0.42384(17) 0.0403(4) Uani d . 1
C C2 0.44812(14) 0.66067(8) 0.32859(16) 0.0423(4) Uani d . 1
C C3 0.34876(17) 0.65016(11) 0.2842(2) 0.0625(6) Uani d . 1
H H3 0.3122 0.6164 0.3143 0.075 Uiso calc R 1
C C4 0.30284(18) 0.68884(12) 0.1959(3) 0.0732(7) Uani d . 1
H H4 0.2359 0.6812 0.1680 0.088 Uiso calc R 1
C C5 0.35671(17) 0.73891(9) 0.14925(19) 0.0528(5) Uani d . 1
C C6 0.45628(17) 0.74909(8) 0.19139(18) 0.0499(4) Uani d . 1
H H6 0.4937 0.7821 0.1594 0.060 Uiso calc R 1
C C7 0.50070(15) 0.71082(9) 0.28038(19) 0.0477(4) Uani d . 1
H H7 0.5674 0.7188 0.3087 0.057 Uiso calc R 1
C C8 0.43371(17) 0.59717(10) 0.7993(2) 0.0575(5) Uani d . 1
H H8 0.3676 0.5872 0.7715 0.069 Uiso calc R 1
C C9 0.4436(2) 0.63786(11) 0.8975(2) 0.0701(7) Uani d . 1
H H9 0.3856 0.6555 0.9350 0.084 Uiso calc R 1
C C10 0.5417(3) 0.65218(12) 0.9399(2) 0.0786(8) Uani d . 1
H H10 0.5510 0.6792 1.0076 0.094 Uiso calc R 1
C C11 0.6256(2) 0.62576(11) 0.8802(2) 0.0654(6) Uani d . 1
H H11 0.6923 0.6350 0.9069 0.078 Uiso calc R 1
C C12 0.60959(15) 0.58531(9) 0.78009(16) 0.0452(4) Uani d . 1
C C13 0.69601(15) 0.55524(9) 0.71181(17) 0.0438(4) Uani d . 1
C C14 0.79801(17) 0.56734(13) 0.7411(2) 0.0724(7) Uani d . 1
H H14 0.8144 0.5953 0.8049 0.087 Uiso calc R 1
C C15 0.87503(17) 0.53771(14) 0.6751(3) 0.0841(9) Uani d . 1
H H15 0.9439 0.5453 0.6945 0.101 Uiso calc R 1
C C16 0.84991(14) 0.49717(11) 0.5814(4) 0.0658(6) Uani d . 1
H H16 0.9009 0.4771 0.5348 0.079 Uiso calc R 1
C C17 0.74700(14) 0.48662(9) 0.5573(2) 0.0516(5) Uani d . 1
H H17 0.7296 0.4585 0.4941 0.062 Uiso calc R 1

loop_
_atom_site_aniso_label
_atom_site_aniso_U_11
_atom_site_aniso_U_22
_atom_site_aniso_U_33
_atom_site_aniso_U_12
_atom_site_aniso_U_13
_atom_site_aniso_U_23
Mn 0.03222(15) 0.03631(17) 0.04183(16) -0.00043(14) 0.000 0.000
N1 0.0484(9) 0.0391(8) 0.0439(8) 0.0008(6) 0.0075(7) -0.0010(7)
N2 0.0388(8) 0.0393(8) 0.0496(8) 0.0006(6) -0.0023(7) -0.0080(6)
O1 0.0544(9) 0.0432(7) 0.0562(8) -0.0054(6) -0.0028(7) 0.0113(6)
O2 0.0536(8) 0.0441(7) 0.0529(6) 0.0001(6) -0.0039(6) -0.0025(6)
O3 0.0672(9) 0.0727(10) 0.0855(10) -0.0108(7) -0.0176(9) 0.0364(10)
C1 0.0443(9) 0.0372(10) 0.0393(8) 0.0055(7) 0.0088(7) -0.0039(7)
C2 0.0467(10) 0.0384(9) 0.0419(8) 0.0012(8) 0.0051(8) 0.0001(7)
C3 0.0517(11) 0.0606(13) 0.0752(14) -0.0129(10) -0.0024(11) 0.0261(11)
C4 0.0522(11) 0.0767(17) 0.0906(17) -0.0157(12) -0.0141(13) 0.0329(14)
C5 0.0590(11) 0.0472(11) 0.0522(11) 0.0009(9) 0.0005(10) 0.0098(9)
C6 0.0590(11) 0.0368(10) 0.0540(10) -0.0082(9) 0.0009(10) 0.0062(8)
C7 0.0504(11) 0.0400(10) 0.0526(11) -0.0048(8) -0.0035(9) 0.0023(8)
C8 0.0586(12) 0.0477(11) 0.0662(12) 0.0045(9) 0.0216(11) -0.0016(9)
C9 0.0885(19) 0.0568(14) 0.0651(13) 0.0115(13) 0.0278(13) -0.0102(11)
C10 0.118(2) 0.0635(15) 0.0547(12) 0.0110(15) 0.0067(14) -0.0218(11)
C11 0.0795(16) 0.0608(14) 0.0558(11) 0.0015(12) -0.0094(11) -0.0179(11)
C12 0.0553(10) 0.0401(10) 0.0401(8) 0.0038(8) -0.0018(8) 0.0002(7)
C13 0.0450(9) 0.0441(10) 0.0423(8) -0.0004(7) -0.0080(8) -0.0021(7)
C14 0.0476(11) 0.0887(18) 0.0809(15) -0.0035(11) -0.0177(11) -0.0368(14)
C15 0.0399(12) 0.115(2) 0.0978(19) -0.0005(13) -0.0145(12) -0.0415(18)
C16 0.0395(8) 0.0779(14) 0.0802(14) 0.0070(10) 0.0017(19) -0.0189(12)
C17 0.0416(9) 0.0528(11) 0.0603(13) 0.0022(7) -0.0024(10) -0.0175(10)

loop_
_atom_type_symbol
_atom_type_description
_atom_type_scat_dispersion_real
_atom_type_scat_dispersion_imag
_atom_type_scat_source
C C 0.0033 0.0016 'International Tables Vol C Tables 4.2.6.8 and 6.1.1.4'
H H 0.0000 0.0000 'International Tables Vol C Tables 4.2.6.8 and 6.1.1.4'
N N 0.0061 0.0033 'International Tables Vol C Tables 4.2.6.8 and 6.1.1.4'
O O 0.0106 0.0060 'International Tables Vol C Tables 4.2.6.8 and 6.1.1.4'
Mn Mn 0.3368 0.7283 'International Tables Vol C Tables 4.2.6.8 and 6.1.1.4'

loop_
_geom_angle_atom_site_label_1
_geom_angle_atom_site_label_2
_geom_angle_atom_site_label_3
_geom_angle_site_symmetry_1
_geom_angle_site_symmetry_3
_geom_angle
_geom_angle_publ_flag
O1 Mn O1 . 2_665 98.72(8) y
O1 Mn N1 . . 92.49(6) y
O1 Mn N1 2_665 . 157.65(5) ?
O1 Mn N1 . 2_665 157.65(5) y
O1 Mn N1 2_665 2_665 92.49(6) ?
O1 Mn N2 . . 108.59(6) y
O1 Mn N2 2_665 . 87.14(6) ?
O1 Mn N2 . 2_665 87.14(6) y
O1 Mn N2 2_665 2_665 108.59(6) ?
N1 Mn N1 . 2_665 83.96(8) y
N2 Mn N2 . 2_665 156.17(9) y
N2 Mn N1 . . 70.93(6) ?
N2 Mn N1 2_665 . 91.14(6) ?
N2 Mn N1 . 2_665 91.14(6) ?
N2 Mn N1 2_665 2_665 70.93(6) ?
C12 N1 C8 . . 118.22(19) ?
C12 N1 Mn . . 117.58(12) ?
C8 N1 Mn . . 124.20(15) ?
C13 N2 C17 . . 118.21(16) ?
C13 N2 Mn . . 118.65(12) ?
C17 N2 Mn . . 123.11(13) ?
C1 O1 Mn . . 125.75(13) ?
C5 O3 H3A . . 106.6 ?
O2 C1 O1 . . 123.62(17) ?
O2 C1 C2 . . 119.21(16) ?
O1 C1 C2 . . 117.13(17) ?
C7 C2 C3 . . 117.69(18) ?
C7 C2 C1 . . 121.53(17) ?
C3 C2 C1 . . 120.76(17) ?
C4 C3 C2 . . 121.41(19) ?
C4 C3 H3 . . 119.3 ?
C2 C3 H3 . . 119.3 ?
C3 C4 C5 . . 120.0(2) ?
C3 C4 H4 . . 120.0 ?
C5 C4 H4 . . 120.0 ?
O3 C5 C6 . . 123.59(19) ?
O3 C5 C4 . . 117.4(2) ?
C6 C5 C4 . . 118.98(19) ?
C7 C6 C5 . . 120.60(18) ?
C7 C6 H6 . . 119.7 ?
C5 C6 H6 . . 119.7 ?
C6 C7 C2 . . 121.36(19) ?
C6 C7 H7 . . 119.3 ?
C2 C7 H7 . . 119.3 ?
N1 C8 C9 . . 123.5(2) ?
N1 C8 H8 . . 118.3 ?
C9 C8 H8 . . 118.3 ?
C8 C9 C10 . . 118.3(2) ?
C8 C9 H9 . . 120.8 ?
C10 C9 H9 . . 120.8 ?
C11 C10 C9 . . 119.0(2) ?
C11 C10 H10 . . 120.5 ?
C9 C10 H10 . . 120.5 ?
C10 C11 C12 . . 119.4(2) ?
C10 C11 H11 . . 120.3 ?
C12 C11 H11 . . 120.3 ?
N1 C12 C11 . . 121.59(19) ?
N1 C12 C13 . . 116.15(16) ?
C11 C12 C13 . . 122.26(18) ?
N2 C13 C14 . . 121.28(18) ?
N2 C13 C12 . . 116.65(16) ?
C14 C13 C12 . . 122.07(17) ?
C15 C14 C13 . . 119.5(2) ?
C15 C14 H14 . . 120.2 ?
C13 C14 H14 . . 120.2 ?
C16 C15 C14 . . 119.6(2) ?
C16 C15 H15 . . 120.2 ?
C14 C15 H15 . . 120.2 ?
C15 C16 C17 . . 118.2(2) ?
C15 C16 H16 . . 120.9 ?
C17 C16 H16 . . 120.9 ?
N2 C17 C16 . . 123.2(2) ?
N2 C17 H17 . . 118.4 ?
C16 C17 H17 . . 118.4 ?

loop_
_geom_bond_atom_site_label_1
_geom_bond_atom_site_label_2
_geom_bond_site_symmetry_2
_geom_bond_distance
_geom_bond_publ_flag
Mn O1 . 2.1111(14) y
Mn O1 2_665 2.1111(14) ?
Mn N1 . 2.3220(17) y
Mn N1 2_665 2.3220(17) ?
Mn N2 . 2.2812(16) y
Mn N2 2_665 2.2812(16) ?
N1 C12 . 1.337(3) ?
N1 C8 . 1.344(3) ?
N2 C13 . 1.339(2) ?
N2 C17 . 1.342(3) ?
O1 C1 . 1.260(2) ?
O2 C1 . 1.251(2) ?
O3 C5 . 1.355(2) ?
O3 H3A . 0.8580 ?
C1 C2 . 1.504(3) ?
C2 C7 . 1.383(3) ?
C2 C3 . 1.387(3) ?
C3 C4 . 1.385(3) ?
C3 H3 . 0.9300 ?
C4 C5 . 1.385(3) ?
C4 H4 . 0.9300 ?
C5 C6 . 1.381(3) ?
C6 C7 . 1.377(3) ?
C6 H6 . 0.9300 ?
C7 H7 . 0.9300 ?
C8 C9 . 1.364(3) ?
C8 H8 . 0.9300 ?
C9 C10 . 1.381(4) ?
C9 H9 . 0.9300 ?
C10 C11 . 1.380(4) ?
C10 H10 . 0.9300 ?
C11 C12 . 1.386(3) ?
C11 H11 . 0.9300 ?
C12 C13 . 1.481(3) ?
C13 C14 . 1.381(3) ?
C14 C15 . 1.374(4) ?
C14 H14 . 0.9300 ?
C15 C16 . 1.360(4) ?
C15 H15 . 0.9300 ?
C16 C17 . 1.376(3) ?
C16 H16 . 0.9300 ?
C17 H17 . 0.9300 ?

loop_
_geom_hbond_atom_site_label_D
_geom_hbond_atom_site_label_H
_geom_hbond_atom_site_label_A
_geom_hbond_site_symmetry_A
_geom_hbond_distance_DH
_geom_hbond_distance_HA
_geom_hbond_distance_DA
_geom_hbond_angle_DHA
_geom_hbond_publ_flag
O3 H3A O2 6_664 0.86 1.81 2.633(2) 159 y
